data_7208519
loop_
_publ_author_name
'Aaker\"oy, Christer B.'
'Chopade, Prashant D.'
'Ganser, Claudia'
'Rajbanshi, Arbin'
'Desper, John'

_publ_section_title
;
 Exploring the structural landscape of 2-aminopyrazines via
 co-crystallizations
;
_journal_issue 18
_journal_name_full CrystEngComm
_journal_page_first 5845
_journal_paper_doi 10.1039/c2ce25516b
_journal_volume 14
_journal_year 2012
_chemical_formula_moiety
;
(C4 H5 N3) (C8 H14 O4)
;
_chemical_formula_sum 'C12 H19 N3 O4'
_chemical_formula_weight 269.30
_chemical_name_systematic
;
D5 2-aminopyrazine, HOOC-(CH2)6-COOH
;
_space_group_IT_number 4
_symmetry_cell_setting monoclinic
_symmetry_space_group_name_Hall 'P 2yb'
_symmetry_space_group_name_H-M 'P 1 21 1'
_atom_sites_solution_hydrogens geom
_atom_sites_solution_primary direct
_atom_sites_solution_secondary difmap
_audit_creation_method SHELXL-97
_cell_angle_alpha 90.00
_cell_angle_beta 101.560(3)
_cell_angle_gamma 90.00
_cell_formula_units_Z 2
_cell_length_a 7.7749(5)
_cell_length_b 9.8014(7)
_cell_length_c 9.2097(6)
_cell_measurement_reflns_used 2827
_cell_measurement_temperature 296(2)
_cell_measurement_theta_max 31.56
_cell_measurement_theta_min 2.26
_cell_volume 687.59(8)
_computing_cell_refinement 'Bruker SAINT'
_computing_data_collection 'Bruker APEX2'
_computing_data_reduction 'Bruker SAINT'
_computing_molecular_graphics 'Bruker SHELXTL'
_computing_publication_material 'Bruker SHELXTL'
_computing_structure_refinement 'SHELXL-97 (Sheldrick, 1997)'
_computing_structure_solution 'SHELXS-97 (Sheldrick, 1990)'
_diffrn_ambient_temperature 296(2)
_diffrn_measured_fraction_theta_full 0.969
_diffrn_measured_fraction_theta_max 0.969
_diffrn_measurement_device_type 'Bruker APEX-II CCD'
_diffrn_measurement_method '\f and \w scans'
_diffrn_radiation_monochromator graphite
_diffrn_radiation_source 'fine-focus sealed tube'
_diffrn_radiation_type MoK\a
_diffrn_radiation_wavelength 0.71073
_diffrn_reflns_av_R_equivalents 0.0275
_diffrn_reflns_av_sigmaI/netI 0.0271
_diffrn_reflns_limit_h_max 11
_diffrn_reflns_limit_h_min -7
_diffrn_reflns_limit_k_max 14
_diffrn_reflns_limit_k_min -15
_diffrn_reflns_limit_l_max 13
_diffrn_reflns_limit_l_min -14
_diffrn_reflns_number 8690
_diffrn_reflns_theta_full 33.15
_diffrn_reflns_theta_max 33.15
_diffrn_reflns_theta_min 2.26
_diffrn_standards_number 0
_exptl_absorpt_coefficient_mu 0.099
_exptl_absorpt_correction_T_max 0.9825
_exptl_absorpt_correction_T_min 0.9654
_exptl_absorpt_correction_type multi-scan
_exptl_absorpt_process_details SADABS
_exptl_crystal_colour colourless
_exptl_crystal_density_diffrn 1.301
_exptl_crystal_density_method 'not measured'
_exptl_crystal_description prism
_exptl_crystal_F_000 288
_exptl_crystal_size_max 0.36
_exptl_crystal_size_mid 0.24
_exptl_crystal_size_min 0.18
_refine_diff_density_max 0.253
_refine_diff_density_min -0.140
_refine_diff_density_rms 0.037
_refine_ls_extinction_method none
_refine_ls_goodness_of_fit_ref 1.099
_refine_ls_hydrogen_treatment mixed
_refine_ls_matrix_type full
_refine_ls_number_parameters 191
_refine_ls_number_reflns 2673
_refine_ls_number_restraints 7
_refine_ls_restrained_S_all 1.102
_refine_ls_R_factor_all 0.0716
_refine_ls_R_factor_gt 0.0510
_refine_ls_shift/su_max 0.000
_refine_ls_shift/su_mean 0.000
_refine_ls_structure_factor_coef Fsqd
_refine_ls_weighting_details 'calc w=1/[\s^2^(Fo^2^)+(0.0800P)^2^+0.0300P] where P=(Fo^2^+2Fc^2^)/3'
_refine_ls_weighting_scheme calc
_refine_ls_wR_factor_gt 0.1419
_refine_ls_wR_factor_ref 0.1544
_reflns_number_gt 1904
_reflns_number_total 2673
_reflns_threshold_expression >2sigma(I)
_cod_data_source_file c2ce25516b.txt
_cod_data_source_block B1.A27
_cod_depositor_comments
;
The following automatic conversions were performed:

'_symmetry_cell_setting' value 'Monoclinic' changed to 'monoclinic'
according to /home/saulius/struct/CIF-dictionaries/cif_core.dic
dictionary named 'cif_core.dic' version 2.4.1 from 2010-06-29.

Automatic conversion script
Id: cif_fix_values 1891 2012-01-12 08:04:46Z andrius 
;
_cod_original_sg_symbol_H-M P2(1)
_cod_database_code 7208519

loop_
_symmetry_equiv_pos_as_xyz
'x, y, z'
'-x, y+1/2, -z'

loop_
_atom_site_label
_atom_site_type_symbol
_atom_site_fract_x
_atom_site_fract_y
_atom_site_fract_z
_atom_site_U_iso_or_equiv
_atom_site_adp_type
_atom_site_occupancy
_atom_site_symmetry_multiplicity
_atom_site_calc_flag
_atom_site_refinement_flags
_atom_site_disorder_assembly
_atom_site_disorder_group
N11 N 0.4419(2) 0.6823(2) 0.61649(18) 0.0459(4) Uani 1 1 d D . .
C12A C 0.4150(3) 0.8066(2) 0.6663(2) 0.0425(4) Uani 0.882(4) 1 d PD A 1
N12 N 0.3289(3) 0.8973(2) 0.5732(2) 0.0540(5) Uani 0.882(4) 1 d PD A 1
H12A H 0.279(4) 0.869(4) 0.489(4) 0.065 Uiso 0.882(4) 1 d P A 1
H12B H 0.296(4) 0.974(4) 0.606(4) 0.065 Uiso 0.882(4) 1 d P A 1
C12B C 0.4150(3) 0.8066(2) 0.6663(2) 0.0425(4) Uani 0.118(4) 1 d P A 2
H12 H 0.3542 0.8713 0.6019 0.051 Uiso 0.118(4) 1 calc PR A 2
C13 C 0.4783(3) 0.8404(2) 0.8165(2) 0.0479(5) Uani 1 1 d D . .
H13 H 0.4579 0.9275 0.8494 0.057 Uiso 1 1 calc R A 1
N14 N 0.5649(2) 0.7527(2) 0.91049(18) 0.0506(4) Uani 1 1 d D A .
C15A C 0.5902(3) 0.6279(3) 0.8604(2) 0.0519(5) Uani 0.882(4) 1 d P A 1
H15 H 0.6500 0.5631 0.9253 0.062 Uiso 0.882(4) 1 calc PR A 1
C15B C 0.5902(3) 0.6279(3) 0.8604(2) 0.0519(5) Uani 0.118(4) 1 d PD A 2
N15 N 0.679(2) 0.5396(16) 0.9430(14) 0.0540(5) Uani 0.118(4) 1 d PD A 2
H15A H 0.7251 0.5593 1.0335 0.065 Uiso 0.118(4) 1 calc PR A 2
H15B H 0.6942 0.4597 0.9088 0.065 Uiso 0.118(4) 1 calc PR A 2
C16 C 0.5290(3) 0.5936(2) 0.7140(2) 0.0504(5) Uani 1 1 d D A .
H16 H 0.5490 0.5060 0.6823 0.060 Uiso 1 1 calc R B 1
C21 C 0.2380(3) 0.6843(3) 0.2386(2) 0.0492(5) Uani 1 1 d . . .
O21 O 0.3168(3) 0.5932(2) 0.33286(18) 0.0706(5) Uani 1 1 d . . .
H21 H 0.355(4) 0.632(4) 0.428(4) 0.085 Uiso 1 1 d . . .
O22 O 0.2163(3) 0.7999(2) 0.2738(2) 0.0856(7) Uani 1 1 d . . .
C22 C 0.1779(4) 0.6299(3) 0.0865(2) 0.0580(6) Uani 1 1 d . . .
H22A H 0.0983 0.5545 0.0911 0.070 Uiso 1 1 calc R . .
H22B H 0.2788 0.5937 0.0523 0.070 Uiso 1 1 calc R . .
C23 C 0.0875(3) 0.7303(3) -0.0254(2) 0.0495(5) Uani 1 1 d . . .
H23A H 0.1624 0.8095 -0.0250 0.059 Uiso 1 1 calc R . .
H23B H -0.0200 0.7603 0.0030 0.059 Uiso 1 1 calc R . .
C24 C 0.0437(3) 0.6725(2) -0.1803(2) 0.0470(5) Uani 1 1 d . . .
H24A H -0.0312 0.5933 -0.1804 0.056 Uiso 1 1 calc R . .
H24B H 0.1513 0.6420 -0.2082 0.056 Uiso 1 1 calc R . .
C25 C -0.0473(3) 0.7728(3) -0.2951(2) 0.0490(5) Uani 1 1 d . . .
H25A H 0.0279 0.8516 -0.2962 0.059 Uiso 1 1 calc R . .
H25B H -0.1547 0.8038 -0.2673 0.059 Uiso 1 1 calc R . .
C26 C -0.0913(3) 0.7120(3) -0.4492(2) 0.0501(5) Uani 1 1 d . . .
H26A H 0.0161 0.6807 -0.4769 0.060 Uiso 1 1 calc R . .
H26B H -0.1668 0.6333 -0.4481 0.060 Uiso 1 1 calc R . .
C27 C -0.1817(3) 0.8123(3) -0.5640(2) 0.0553(5) Uani 1 1 d . . .
H27A H -0.2819 0.8506 -0.5304 0.066 Uiso 1 1 calc R . .
H27B H -0.1013 0.8864 -0.5713 0.066 Uiso 1 1 calc R . .
C28 C -0.2435(3) 0.7529(3) -0.7151(2) 0.0483(5) Uani 1 1 d . . .
O28 O -0.3031(3) 0.8456(2) -0.81503(18) 0.0687(5) Uani 1 1 d . . .
H28 H -0.352(4) 0.801(4) -0.907(4) 0.082 Uiso 1 1 d . . .
O29 O -0.2404(3) 0.6339(2) -0.7452(2) 0.0768(6) Uani 1 1 d . . .

loop_
_atom_site_aniso_label
_atom_site_aniso_U_11
_atom_site_aniso_U_22
_atom_site_aniso_U_33
_atom_site_aniso_U_23
_atom_site_aniso_U_13
_atom_site_aniso_U_12
N11 0.0546(9) 0.0492(9) 0.0309(7) -0.0033(7) 0.0017(6) -0.0028(9)
C12A 0.0488(10) 0.0463(10) 0.0299(7) 0.0002(7) 0.0021(7) -0.0045(9)
N12 0.0778(13) 0.0446(9) 0.0316(8) -0.0006(8) -0.0081(8) 0.0064(9)
C12B 0.0488(10) 0.0463(10) 0.0299(7) 0.0002(7) 0.0021(7) -0.0045(9)
C13 0.0588(11) 0.0507(12) 0.0315(8) -0.0044(8) 0.0024(7) -0.0049(10)
N14 0.0597(10) 0.0587(10) 0.0296(7) 0.0009(8) -0.0001(6) -0.0062(10)
C15A 0.0608(12) 0.0558(13) 0.0356(9) 0.0077(9) 0.0014(8) -0.0009(11)
C15B 0.0608(12) 0.0558(13) 0.0356(9) 0.0077(9) 0.0014(8) -0.0009(11)
N15 0.0778(13) 0.0446(9) 0.0316(8) -0.0006(8) -0.0081(8) 0.0064(9)
C16 0.0616(12) 0.0474(11) 0.0406(9) 0.0005(9) 0.0064(8) 0.0018(10)
C21 0.0629(11) 0.0499(11) 0.0293(8) 0.0000(8) -0.0034(7) -0.0006(11)
O21 0.1087(13) 0.0576(11) 0.0334(7) -0.0044(7) -0.0145(8) 0.0162(11)
O22 0.1425(19) 0.0582(12) 0.0389(9) -0.0078(8) -0.0231(10) 0.0166(12)
C22 0.0829(14) 0.0546(12) 0.0287(8) -0.0035(9) -0.0078(8) 0.0100(12)
C23 0.0600(11) 0.0567(12) 0.0272(7) -0.0016(8) -0.0019(7) 0.0013(10)
C24 0.0547(10) 0.0549(12) 0.0278(7) -0.0010(8) -0.0005(7) 0.0012(10)
C25 0.0574(11) 0.0590(13) 0.0270(7) -0.0032(8) 0.0001(7) -0.0023(10)
C26 0.0635(11) 0.0553(12) 0.0273(8) 0.0010(8) -0.0012(7) 0.0013(10)
C27 0.0767(13) 0.0559(13) 0.0276(8) -0.0049(9) -0.0033(8) 0.0007(12)
C28 0.0609(12) 0.0510(12) 0.0293(8) 0.0014(8) 0.0001(7) 0.0000(10)
O28 0.1069(14) 0.0572(10) 0.0316(7) -0.0011(7) -0.0106(8) 0.0142(10)
O29 0.1337(17) 0.0494(10) 0.0364(8) 0.0010(8) -0.0094(9) -0.0112(11)

loop_
_atom_type_symbol
_atom_type_description
_atom_type_scat_dispersion_real
_atom_type_scat_dispersion_imag
_atom_type_scat_source
C C 0.0033 0.0016 'International Tables Vol C Tables 4.2.6.8 and 6.1.1.4'
H H 0.0000 0.0000 'International Tables Vol C Tables 4.2.6.8 and 6.1.1.4'
N N 0.0061 0.0033 'International Tables Vol C Tables 4.2.6.8 and 6.1.1.4'
O O 0.0106 0.0060 'International Tables Vol C Tables 4.2.6.8 and 6.1.1.4'

loop_
_geom_angle_atom_site_label_1
_geom_angle_atom_site_label_2
_geom_angle_atom_site_label_3
_geom_angle
C16 N11 C12A 117.24(17)
N12 C12A N11 119.05(18)
N12 C12A C13 120.7(2)
N11 C12A C13 120.24(19)
C12A N12 H12A 117(2)
C12A N12 H12B 120(2)
H12A N12 H12B 120(3)
N14 C13 C12A 121.8(2)
N14 C13 H13 119.1
C12A C13 H13 119.1
C13 N14 C15A 117.72(17)
N14 C15A C16 121.0(2)
N14 C15A H15 119.5
C16 C15A H15 119.5
H15A N15 H15B 120.0
N11 C16 C15A 122.0(2)
N11 C16 H16 119.0
C15A C16 H16 119.0
O22 C21 O21 122.5(2)
O22 C21 C22 124.0(2)
O21 C21 C22 113.5(2)
C21 O21 H21 111(2)
C21 C22 C23 115.5(2)
C21 C22 H22A 108.4
C23 C22 H22A 108.4
C21 C22 H22B 108.4
C23 C22 H22B 108.4
H22A C22 H22B 107.5
C22 C23 C24 113.0(2)
C22 C23 H23A 109.0
C24 C23 H23A 109.0
C22 C23 H23B 109.0
C24 C23 H23B 109.0
H23A C23 H23B 107.8
C23 C24 C25 113.72(18)
C23 C24 H24A 108.8
C25 C24 H24A 108.8
C23 C24 H24B 108.8
C25 C24 H24B 108.8
H24A C24 H24B 107.7
C24 C25 C26 112.68(19)
C24 C25 H25A 109.1
C26 C25 H25A 109.1
C24 C25 H25B 109.1
C26 C25 H25B 109.1
H25A C25 H25B 107.8
C27 C26 C25 112.7(2)
C27 C26 H26A 109.0
C25 C26 H26A 109.0
C27 C26 H26B 109.0
C25 C26 H26B 109.0
H26A C26 H26B 107.8
C28 C27 C26 114.6(2)
C28 C27 H27A 108.6
C26 C27 H27A 108.6
C28 C27 H27B 108.6
C26 C27 H27B 108.6
H27A C27 H27B 107.6
O29 C28 O28 122.2(2)
O29 C28 C27 125.1(2)
O28 C28 C27 112.7(2)
C28 O28 H28 109(2)

loop_
_geom_bond_atom_site_label_1
_geom_bond_atom_site_label_2
_geom_bond_distance
N11 C16 1.333(3)
N11 C12A 1.333(3)
C12A N12 1.320(3)
C12A C13 1.411(2)
N12 H12A 0.84(4)
N12 H12B 0.86(4)
C13 N14 1.307(3)
C13 H13 0.9300
N14 C15A 1.336(3)
C15A C16 1.378(3)
C15A H15 0.9300
N15 H15A 0.8600
N15 H15B 0.8600
C16 H16 0.9300
C21 O22 1.200(3)
C21 O21 1.309(3)
C21 C22 1.484(3)
O21 H21 0.95(3)
C22 C23 1.494(3)
C22 H22A 0.9700
C22 H22B 0.9700
C23 C24 1.509(3)
C23 H23A 0.9700
C23 H23B 0.9700
C24 C25 1.512(3)
C24 H24A 0.9700
C24 H24B 0.9700
C25 C26 1.514(3)
C25 H25A 0.9700
C25 H25B 0.9700
C26 C27 1.510(3)
C26 H26A 0.9700
C26 H26B 0.9700
C27 C28 1.496(3)
C27 H27A 0.9700
C27 H27B 0.9700
C28 O29 1.201(3)
C28 O28 1.310(3)
O28 H28 0.96(4)

loop_
_geom_hbond_atom_site_label_D
_geom_hbond_atom_site_label_H
_geom_hbond_atom_site_label_A
_geom_hbond_distance_DH
_geom_hbond_distance_HA
_geom_hbond_distance_DA
_geom_hbond_angle_DHA
_geom_hbond_site_symmetry_A
N12 H12A O22 0.84(4) 2.06(4) 2.883(3) 167(3) .
N12 H12B O29 0.86(4) 2.13(4) 2.966(3) 164(3) 2
N15 H15B O22 0.86 2.50 3.289(16) 153.3 2_646
N15 H15A O29 0.86 2.13 2.962(14) 162.2 1_657
O21 H21 N11 0.95(3) 1.80(3) 2.741(2) 172(3) .
O28 H28 N14 0.96(4) 1.74(4) 2.689(2) 168(3) 1_453

loop_
_geom_torsion_atom_site_label_1
_geom_torsion_atom_site_label_2
_geom_torsion_atom_site_label_3
_geom_torsion_atom_site_label_4
_geom_torsion
C16 N11 C12A N12 -179.9(2)
C16 N11 C12A C13 0.4(3)
N12 C12A C13 N14 -179.5(2)
N11 C12A C13 N14 0.3(3)
C12A C13 N14 C15A -0.9(3)
C13 N14 C15A C16 0.9(3)
C12A N11 C16 C15A -0.4(3)
N14 C15A C16 N11 -0.3(3)
O22 C21 C22 C23 0.8(4)
O21 C21 C22 C23 -179.8(2)
C21 C22 C23 C24 174.9(2)
C22 C23 C24 C25 -179.82(19)
C23 C24 C25 C26 -179.5(2)
C24 C25 C26 C27 -179.84(18)
C25 C26 C27 C28 -174.25(19)
C26 C27 C28 O29 7.1(4)
C26 C27 C28 O28 -172.7(2)
